data_2105123
loop_
_publ_author_name
'Johmoto, Kohei'
'Ishida, Takashi'
'Sekine, Akiko'
'Uekusa, Hidehiro'
'Ohashi, Yuji'

_publ_section_title
;
 Relation between photochromic properties and molecular structures in
 salicylideneaniline crystals
;
_journal_coeditor_code OG5057
_journal_issue 3
_journal_name_full 'Acta Crystallographica Section B'
_journal_page_first 297
_journal_page_last 304
_journal_paper_doi 10.1107/S0108768112010993
_journal_volume 68
_journal_year 2012
_chemical_formula_moiety 'C22 H29 N O2'
_chemical_formula_sum 'C22 H29 N O2'
_chemical_formula_weight 339.46
_chemical_name_systematic
;
 ?
;
_space_group_IT_number 2
_symmetry_cell_setting triclinic
_symmetry_space_group_name_Hall '-P 1'
_symmetry_space_group_name_H-M 'P -1'
_atom_sites_solution_hydrogens geom
_atom_sites_solution_primary direct
_atom_sites_solution_secondary difmap
_audit_creation_method SHELXL-97
_cell_angle_alpha 89.25(3)
_cell_angle_beta 81.21(3)
_cell_angle_gamma 89.97(3)
_cell_formula_units_Z 4
_cell_length_a 10.814(2)
_cell_length_b 12.011(2)
_cell_length_c 15.727(3)
_cell_measurement_temperature 293(2)
_cell_volume 2018.6(7)
_computing_cell_refinement 'Bruker SAINT'
_computing_data_collection 'Bruker SMART'
_computing_data_reduction 'Bruker SAINT & SADABS'
_computing_molecular_graphics 'Siemens SHELXTL'
_computing_publication_material 'Siemens SHELXTL'
_computing_structure_refinement 'SHELXL-97 (Sheldrick, 1997)'
_computing_structure_solution 'SHELXS-97 (Sheldrick, 1990)'
_diffrn_ambient_temperature 293(2)
_diffrn_measured_fraction_theta_full 0.995
_diffrn_measured_fraction_theta_max 0.995
_diffrn_measurement_device_type 'Bruker SMART CCD area detector system'
_diffrn_measurement_method '\w scans'
_diffrn_radiation_monochromator graphite
_diffrn_radiation_source 'rotating anode X-ray tube'
_diffrn_radiation_type MoK\a
_diffrn_radiation_wavelength 0.71073
_diffrn_reflns_av_R_equivalents 0.0363
_diffrn_reflns_av_sigmaI/netI 0.0481
_diffrn_reflns_limit_h_max 14
_diffrn_reflns_limit_h_min -14
_diffrn_reflns_limit_k_max 16
_diffrn_reflns_limit_k_min -16
_diffrn_reflns_limit_l_max 20
_diffrn_reflns_limit_l_min -20
_diffrn_reflns_number 29048
_diffrn_reflns_theta_full 28.35
_diffrn_reflns_theta_max 28.35
_diffrn_reflns_theta_min 1.31
_exptl_absorpt_coefficient_mu 0.070
_exptl_absorpt_correction_T_max 0.9958
_exptl_absorpt_correction_T_min 0.9764
_exptl_absorpt_correction_type multi-scan
_exptl_absorpt_process_details 'Absorption was corrected by SADABS'
_exptl_crystal_density_diffrn 1.117
_exptl_crystal_density_method 'not measured'
_exptl_crystal_F_000 736
_exptl_crystal_size_max 0.34
_exptl_crystal_size_mid 0.26
_exptl_crystal_size_min 0.06
_refine_diff_density_max 0.236
_refine_diff_density_min -0.160
_refine_ls_extinction_coef 0.0230(19)
_refine_ls_extinction_expression Fc^*^=kFc[1+0.001xFc^2^\l^3^/sin(2\q)]^-1/4^
_refine_ls_extinction_method SHELXL
_refine_ls_goodness_of_fit_ref 0.921
_refine_ls_hydrogen_treatment constr
_refine_ls_matrix_type full
_refine_ls_number_parameters 482
_refine_ls_number_reflns 10049
_refine_ls_number_restraints 0
_refine_ls_restrained_S_all 0.921
_refine_ls_R_factor_all 0.0909
_refine_ls_R_factor_gt 0.0443
_refine_ls_shift/su_max 0.000
_refine_ls_shift/su_mean 0.000
_refine_ls_structure_factor_coef Fsqd
_refine_ls_weighting_details 'calc w=1/[\s^2^(Fo^2^)+(0.0700P)^2^+0.0000P] where P=(Fo^2^+2Fc^2^)/3'
_refine_ls_weighting_scheme calc
_refine_ls_wR_factor_gt 0.1137
_refine_ls_wR_factor_ref 0.1276
_reflns_number_gt 5423
_reflns_number_total 10049
_reflns_threshold_expression >2sigma(I)
_cod_data_source_file og5057.cif
_cod_data_source_block 2
_cod_depositor_comments
;
The following automatic conversions were performed:

'_symmetry_cell_setting' value 'Triclinic' changed to 'triclinic'
according to /home/saulius/struct/CIF-dictionaries/cif_core.dic
dictionary named 'cif_core.dic' version 2.4.1 from 2010-06-29.

Automatic conversion script
Id: cif_fix_values 1891 2012-01-12 08:04:46Z andrius 
;
_cod_original_cell_volume 2018.7(7)
_cod_original_sg_symbol_H-M P-1
_cod_database_code 2105123

loop_
_symmetry_equiv_pos_as_xyz
'x, y, z'
'-x, -y, -z'

loop_
_atom_site_type_symbol
_atom_site_label
_atom_site_fract_x
_atom_site_fract_y
_atom_site_fract_z
_atom_site_U_iso_or_equiv
_atom_site_adp_type
_atom_site_calc_flag
_atom_site_refinement_flags
_atom_site_occupancy
_atom_site_symmetry_multiplicity
_atom_site_disorder_assembly
_atom_site_disorder_group
O O1A 0.26160(9) 0.91706(9) 0.30225(6) 0.0575(3) Uani d . 1 1 . .
H H1A 0.2289 0.8774 0.3423 0.086 Uiso calc R 1 1 . .
O O2A 0.11999(10) 0.50309(9) 0.59327(6) 0.0615(3) Uani d . 1 1 . .
N N1A 0.08533(11) 0.82448(10) 0.40939(7) 0.0493(3) Uani d . 1 1 . .
C C1A 0.04400(12) 0.94569(11) 0.29462(9) 0.0436(3) Uani d . 1 1 . .
C C2A 0.17138(12) 0.96591(11) 0.26341(8) 0.0426(3) Uani d . 1 1 . .
C C3A 0.20680(12) 1.03807(10) 0.19246(8) 0.0409(3) Uani d . 1 1 . .
C C4A 0.11019(13) 1.08733(11) 0.15609(9) 0.0463(3) Uani d . 1 1 . .
H H4A 0.1320 1.1347 0.1089 0.056 Uiso calc R 1 1 . .
C C5A -0.01745(13) 1.07052(11) 0.18561(9) 0.0473(3) Uani d . 1 1 A .
C C6A -0.04779(13) 0.99881(11) 0.25485(9) 0.0489(3) Uani d . 1 1 . .
H H6A -0.1317 0.9853 0.2758 0.059 Uiso calc R 1 1 . .
C C7A 0.00611(13) 0.87464(11) 0.36927(9) 0.0478(3) Uani d . 1 1 . .
H H7A -0.0788 0.8650 0.3889 0.057 Uiso calc R 1 1 . .
C C8A 0.04573(12) 0.76462(11) 0.48721(8) 0.0447(3) Uani d . 1 1 . .
C C9A -0.03946(14) 0.80885(13) 0.55320(10) 0.0531(4) Uani d . 1 1 . .
H H9A -0.0766 0.8775 0.5460 0.064 Uiso calc R 1 1 . .
C C10A -0.06840(15) 0.74973(13) 0.62976(10) 0.0567(4) Uani d . 1 1 . .
H H10A -0.1255 0.7790 0.6740 0.068 Uiso calc R 1 1 . .
C C11A -0.01413(14) 0.64866(13) 0.64124(9) 0.0533(4) Uani d . 1 1 . .
H H11A -0.0345 0.6097 0.6930 0.064 Uiso calc R 1 1 . .
C C12A 0.07160(12) 0.60438(12) 0.57536(9) 0.0452(3) Uani d . 1 1 . .
C C13A 0.10287(12) 0.66291(11) 0.49848(8) 0.0450(3) Uani d . 1 1 . .
H H13A 0.1616 0.6343 0.4548 0.054 Uiso calc R 1 1 . .
C C14A 0.34548(12) 1.06197(11) 0.15895(9) 0.0454(3) Uani d . 1 1 . .
C C15A 0.41406(15) 0.95337(13) 0.13126(11) 0.0615(4) Uani d . 1 1 . .
H H15A 0.5006 0.9692 0.1108 0.092 Uiso calc R 1 1 . .
H H15B 0.3767 0.9201 0.0862 0.092 Uiso calc R 1 1 . .
H H15C 0.4079 0.9029 0.1796 0.092 Uiso calc R 1 1 . .
C C16A 0.40614(15) 1.11831(14) 0.22982(11) 0.0663(4) Uani d . 1 1 . .
H H16A 0.3662 1.1886 0.2437 0.099 Uiso calc R 1 1 . .
H H16B 0.4935 1.1302 0.2097 0.099 Uiso calc R 1 1 . .
H H16C 0.3965 1.0713 0.2802 0.099 Uiso calc R 1 1 . .
C C17A 0.36138(15) 1.13961(14) 0.07972(11) 0.0654(5) Uani d . 1 1 . .
H H17A 0.3200 1.2090 0.0945 0.098 Uiso calc R 1 1 . .
H H17B 0.3253 1.1054 0.0344 0.098 Uiso calc R 1 1 . .
H H17C 0.4488 1.1530 0.0607 0.098 Uiso calc R 1 1 . .
C C18A -0.11994(14) 1.13033(14) 0.14451(11) 0.0604(4) Uani d . 1 1 . .
C C19A -0.0694(3) 1.2127(3) 0.0753(3) 0.1221(16) Uani d P 0.781(3) 1 A 1
H H19A -0.1376 1.2476 0.0527 0.183 Uiso calc PR 0.781(3) 1 A 1
H H19B -0.0171 1.1748 0.0299 0.183 Uiso calc PR 0.781(3) 1 A 1
H H19C -0.0212 1.2683 0.0989 0.183 Uiso calc PR 0.781(3) 1 A 1
C C20A -0.2047(2) 1.1983(2) 0.21690(18) 0.0891(9) Uani d P 0.781(3) 1 A 1
H H20A -0.1540 1.2512 0.2412 0.134 Uiso calc PR 0.781(3) 1 A 1
H H20B -0.2427 1.1480 0.2612 0.134 Uiso calc PR 0.781(3) 1 A 1
H H20C -0.2687 1.2368 0.1922 0.134 Uiso calc PR 0.781(3) 1 A 1
C C21A -0.2069(3) 1.0478(2) 0.1134(2) 0.0994(11) Uani d P 0.781(3) 1 A 1
H H21A -0.2700 1.0869 0.0882 0.149 Uiso calc PR 0.781(3) 1 A 1
H H21B -0.2459 1.0031 0.1611 0.149 Uiso calc PR 0.781(3) 1 A 1
H H21C -0.1604 1.0008 0.0712 0.149 Uiso calc PR 0.781(3) 1 A 1
C C19C -0.0946(9) 1.0854(8) 0.0395(5) 0.077(3) Uiso d P 0.219(3) 1 A 2
H H19G -0.1566 1.1171 0.0088 0.115 Uiso calc PR 0.219(3) 1 A 2
H H19H -0.1003 1.0056 0.0389 0.115 Uiso calc PR 0.219(3) 1 A 2
H H19I -0.0129 1.1084 0.0124 0.115 Uiso calc PR 0.219(3) 1 A 2
C C20C -0.2449(11) 1.0963(10) 0.1751(8) 0.105(4) Uiso d P 0.219(3) 1 A 2
H H20G -0.2626 1.1063 0.2362 0.157 Uiso calc PR 0.219(3) 1 A 2
H H20H -0.2547 1.0192 0.1623 0.157 Uiso calc PR 0.219(3) 1 A 2
H H20I -0.3018 1.1404 0.1476 0.157 Uiso calc PR 0.219(3) 1 A 2
C C21C -0.0980(11) 1.2472(9) 0.1402(8) 0.098(4) Uiso d P 0.219(3) 1 A 2
H H21G -0.1493 1.2812 0.1025 0.148 Uiso calc PR 0.219(3) 1 A 2
H H21H -0.0115 1.2613 0.1186 0.148 Uiso calc PR 0.219(3) 1 A 2
H H21I -0.1185 1.2778 0.1967 0.148 Uiso calc PR 0.219(3) 1 A 2
C C22A 0.20307(15) 0.44936(13) 0.52776(10) 0.0614(4) Uani d . 1 1 . .
H H22A 0.1636 0.4421 0.4774 0.092 Uiso calc R 1 1 . .
H H22B 0.2237 0.3769 0.5478 0.092 Uiso calc R 1 1 . .
H H22C 0.2780 0.4929 0.5138 0.092 Uiso calc R 1 1 . .
O O1B 0.32685(9) 0.41505(9) 0.30108(7) 0.0609(3) Uani d . 1 1 . .
H H1B 0.3391 0.3749 0.3415 0.091 Uiso calc R 1 1 . .
O O2B 0.33447(10) -0.00283(9) 0.59826(7) 0.0653(3) Uani d . 1 1 . .
N N1B 0.44893(11) 0.31879(10) 0.41261(7) 0.0504(3) Uani d . 1 1 . .
C C1B 0.54690(13) 0.44130(11) 0.29978(9) 0.0448(3) Uani d . 1 1 . .
C C2B 0.43631(13) 0.46334(11) 0.26513(9) 0.0464(3) Uani d . 1 1 . .
C C3B 0.43825(13) 0.53654(11) 0.19456(9) 0.0466(3) Uani d . 1 1 . .
C C4B 0.55188(13) 0.58686(11) 0.16310(9) 0.0486(3) Uani d . 1 1 . .
H H4B 0.5543 0.6353 0.1163 0.058 Uiso calc R 1 1 . .
C C5B 0.66331(13) 0.56998(11) 0.19678(9) 0.0456(3) Uani d . 1 1 . .
C C6B 0.65786(13) 0.49516(11) 0.26468(9) 0.0472(3) Uani d . 1 1 . .
H H6B 0.7304 0.4801 0.2878 0.057 Uiso calc R 1 1 . .
C C7B 0.54721(14) 0.36846(11) 0.37421(9) 0.0488(3) Uani d . 1 1 . .
H H7B 0.6223 0.3573 0.3950 0.059 Uiso calc R 1 1 . .
C C8B 0.45342(12) 0.25857(11) 0.49065(9) 0.0452(3) Uani d . 1 1 . .
C C9B 0.50991(14) 0.30282(13) 0.55602(10) 0.0535(4) Uani d . 1 1 . .
H H9B 0.5500 0.3715 0.5484 0.064 Uiso calc R 1 1 . .
C C10B 0.50633(15) 0.24424(14) 0.63257(10) 0.0576(4) Uani d . 1 1 . .
H H10B 0.5441 0.2739 0.6765 0.069 Uiso calc R 1 1 . .
C C11B 0.44782(14) 0.14301(13) 0.64438(9) 0.0552(4) Uani d . 1 1 . .
H H11B 0.4465 0.1041 0.6960 0.066 Uiso calc R 1 1 . .
C C12B 0.39044(12) 0.09817(12) 0.57931(9) 0.0467(3) Uani d . 1 1 . .
C C13B 0.39176(12) 0.15650(12) 0.50226(9) 0.0466(3) Uani d . 1 1 . .
H H13B 0.3519 0.1277 0.4590 0.056 Uiso calc R 1 1 . .
C C14B 0.31869(15) 0.56142(13) 0.15527(11) 0.0585(4) Uani d . 1 1 . .
C C15B 0.26165(17) 0.45300(14) 0.12800(12) 0.0738(5) Uani d . 1 1 . .
H H15D 0.3215 0.4161 0.0864 0.111 Uiso calc R 1 1 . .
H H15E 0.1880 0.4698 0.1031 0.111 Uiso calc R 1 1 . .
H H15F 0.2398 0.4053 0.1775 0.111 Uiso calc R 1 1 . .
C C16B 0.22373(17) 0.62104(16) 0.22195(14) 0.0878(6) Uani d . 1 1 . .
H H16D 0.1475 0.6329 0.1989 0.132 Uiso calc R 1 1 . .
H H16E 0.2574 0.6915 0.2353 0.132 Uiso calc R 1 1 . .
H H16F 0.2069 0.5760 0.2733 0.132 Uiso calc R 1 1 . .
C C17B 0.34671(19) 0.63563(16) 0.07397(13) 0.0878(6) Uani d . 1 1 . .
H H17D 0.4048 0.5984 0.0314 0.132 Uiso calc R 1 1 . .
H H17E 0.3823 0.7048 0.0883 0.132 Uiso calc R 1 1 . .
H H17F 0.2705 0.6499 0.0515 0.132 Uiso calc R 1 1 . .
C C18B 0.78544(14) 0.63148(12) 0.16191(9) 0.0525(4) Uani d . 1 1 . .
C C19B 0.76534(19) 0.72396(17) 0.09788(14) 0.0935(7) Uani d . 1 1 . .
H H19D 0.7026 0.7744 0.1244 0.140 Uiso calc R 1 1 . .
H H19E 0.7384 0.6920 0.0481 0.140 Uiso calc R 1 1 . .
H H19F 0.8424 0.7636 0.0808 0.140 Uiso calc R 1 1 . .
C C20B 0.88011(19) 0.54865(17) 0.11728(14) 0.0923(6) Uani d . 1 1 . .
H H20D 0.9557 0.5872 0.0940 0.138 Uiso calc R 1 1 . .
H H20E 0.8459 0.5133 0.0716 0.138 Uiso calc R 1 1 . .
H H20F 0.8983 0.4933 0.1582 0.138 Uiso calc R 1 1 . .
C C21B 0.84038(17) 0.68501(16) 0.23530(12) 0.0770(5) Uani d . 1 1 . .
H H21D 0.7789 0.7325 0.2670 0.116 Uiso calc R 1 1 . .
H H21E 0.9126 0.7283 0.2122 0.116 Uiso calc R 1 1 . .
H H21F 0.8642 0.6279 0.2729 0.116 Uiso calc R 1 1 . .
C C22B 0.28247(15) -0.05866(13) 0.53324(11) 0.0646(4) Uani d . 1 1 . .
H H22D 0.2149 -0.0154 0.5171 0.097 Uiso calc R 1 1 . .
H H22E 0.2515 -0.1302 0.5546 0.097 Uiso calc R 1 1 . .
H H22F 0.3457 -0.0683 0.4840 0.097 Uiso calc R 1 1 . .

loop_
_atom_site_aniso_label
_atom_site_aniso_U_11
_atom_site_aniso_U_22
_atom_site_aniso_U_33
_atom_site_aniso_U_12
_atom_site_aniso_U_13
_atom_site_aniso_U_23
O1A 0.0441(6) 0.0710(7) 0.0574(6) 0.0081(5) -0.0094(5) 0.0195(5)
O2A 0.0678(7) 0.0624(7) 0.0543(6) 0.0170(5) -0.0101(5) 0.0110(5)
N1A 0.0473(7) 0.0511(7) 0.0485(7) -0.0003(5) -0.0047(5) 0.0093(6)
C1A 0.0414(7) 0.0431(7) 0.0460(8) 0.0002(6) -0.0059(6) 0.0036(6)
C2A 0.0410(7) 0.0434(7) 0.0439(8) 0.0056(6) -0.0085(6) 0.0014(6)
C3A 0.0402(7) 0.0396(7) 0.0423(7) 0.0011(6) -0.0044(6) -0.0013(6)
C4A 0.0456(8) 0.0461(8) 0.0470(8) 0.0011(6) -0.0073(6) 0.0062(6)
C5A 0.0410(8) 0.0469(8) 0.0546(9) 0.0025(6) -0.0101(6) 0.0057(7)
C6A 0.0376(7) 0.0503(8) 0.0585(9) -0.0018(6) -0.0067(6) 0.0059(7)
C7A 0.0435(8) 0.0493(8) 0.0493(8) -0.0015(6) -0.0032(6) 0.0034(7)
C8A 0.0408(7) 0.0502(8) 0.0432(8) -0.0041(6) -0.0079(6) 0.0043(6)
C9A 0.0532(9) 0.0507(8) 0.0550(9) 0.0068(7) -0.0066(7) -0.0013(7)
C10A 0.0554(9) 0.0665(10) 0.0455(8) 0.0065(8) 0.0017(7) -0.0048(7)
C11A 0.0534(9) 0.0665(10) 0.0392(8) -0.0009(7) -0.0047(6) 0.0053(7)
C12A 0.0422(7) 0.0518(8) 0.0435(8) -0.0002(6) -0.0133(6) 0.0031(6)
C13A 0.0383(7) 0.0554(8) 0.0409(8) 0.0027(6) -0.0051(6) 0.0006(6)
C14A 0.0389(7) 0.0459(8) 0.0495(8) 0.0028(6) -0.0010(6) 0.0011(6)
C15A 0.0557(9) 0.0604(10) 0.0641(10) 0.0131(8) 0.0045(7) -0.0037(8)
C16A 0.0504(9) 0.0716(11) 0.0762(11) -0.0089(8) -0.0068(8) -0.0107(9)
C17A 0.0536(9) 0.0651(10) 0.0719(11) 0.0007(8) 0.0069(8) 0.0176(9)
C18A 0.0461(9) 0.0629(10) 0.0747(11) 0.0020(7) -0.0193(8) 0.0191(8)
C19A 0.0641(16) 0.158(3) 0.141(3) 0.0204(18) -0.0125(17) 0.105(3)
C20A 0.0744(17) 0.0896(19) 0.106(2) 0.0367(14) -0.0239(15) -0.0056(15)
C21A 0.092(2) 0.091(2) 0.132(3) 0.0083(16) -0.073(2) -0.0083(18)
C22A 0.0545(9) 0.0582(9) 0.0734(11) 0.0094(8) -0.0158(8) -0.0024(8)
O1B 0.0450(6) 0.0709(7) 0.0681(7) -0.0068(5) -0.0136(5) 0.0122(6)
O2B 0.0674(7) 0.0662(7) 0.0615(7) -0.0176(6) -0.0082(5) 0.0123(6)
N1B 0.0499(7) 0.0522(7) 0.0503(7) -0.0022(6) -0.0117(6) 0.0066(6)
C1B 0.0465(8) 0.0427(7) 0.0467(8) 0.0022(6) -0.0122(6) 0.0031(6)
C2B 0.0437(8) 0.0440(8) 0.0529(8) 0.0000(6) -0.0122(6) -0.0022(7)
C3B 0.0506(8) 0.0409(7) 0.0525(8) 0.0047(6) -0.0206(6) -0.0036(6)
C4B 0.0581(9) 0.0423(8) 0.0483(8) 0.0016(7) -0.0175(7) 0.0037(6)
C5B 0.0486(8) 0.0442(8) 0.0458(8) 0.0010(6) -0.0130(6) 0.0023(6)
C6B 0.0445(8) 0.0484(8) 0.0509(8) 0.0017(6) -0.0143(6) 0.0046(7)
C7B 0.0464(8) 0.0487(8) 0.0528(8) 0.0021(7) -0.0132(7) 0.0020(7)
C8B 0.0398(7) 0.0510(8) 0.0449(8) 0.0044(6) -0.0066(6) 0.0032(6)
C9B 0.0542(9) 0.0525(9) 0.0544(9) -0.0045(7) -0.0099(7) -0.0035(7)
C10B 0.0576(9) 0.0706(10) 0.0474(9) -0.0005(8) -0.0166(7) -0.0069(8)
C11B 0.0523(9) 0.0704(10) 0.0431(8) 0.0026(8) -0.0083(7) 0.0074(7)
C12B 0.0382(7) 0.0525(8) 0.0477(8) 0.0016(6) -0.0017(6) 0.0033(7)
C13B 0.0381(7) 0.0579(9) 0.0447(8) -0.0013(6) -0.0090(6) -0.0009(7)
C14B 0.0579(9) 0.0506(9) 0.0743(11) 0.0049(7) -0.0333(8) -0.0028(8)
C15B 0.0784(12) 0.0674(11) 0.0852(13) -0.0044(9) -0.0426(10) -0.0080(9)
C16B 0.0661(12) 0.0837(13) 0.1221(17) 0.0279(10) -0.0396(11) -0.0277(12)
C17B 0.0908(14) 0.0792(13) 0.1077(15) -0.0036(10) -0.0630(12) 0.0277(11)
C18B 0.0507(8) 0.0555(9) 0.0515(9) -0.0016(7) -0.0090(7) 0.0104(7)
C19B 0.0795(13) 0.0980(15) 0.1046(16) -0.0216(11) -0.0234(11) 0.0506(13)
C20B 0.0705(13) 0.0915(14) 0.1068(16) 0.0015(11) 0.0132(11) -0.0078(12)
C21B 0.0693(11) 0.0839(13) 0.0789(12) -0.0235(10) -0.0151(9) 0.0049(10)
C22B 0.0542(9) 0.0570(10) 0.0828(12) -0.0067(8) -0.0105(8) -0.0027(9)

loop_
_atom_type_symbol
_atom_type_description
_atom_type_scat_dispersion_real
_atom_type_scat_dispersion_imag
_atom_type_scat_source
C C 0.0033 0.0016 'International Tables Vol C Tables 4.2.6.8 and 6.1.1.4'
H H 0.0000 0.0000 'International Tables Vol C Tables 4.2.6.8 and 6.1.1.4'
N N 0.0061 0.0033 'International Tables Vol C Tables 4.2.6.8 and 6.1.1.4'
O O 0.0106 0.0060 'International Tables Vol C Tables 4.2.6.8 and 6.1.1.4'

loop_
_geom_angle_atom_site_label_1
_geom_angle_atom_site_label_2
_geom_angle_atom_site_label_3
_geom_angle
C12A O2A C22A 118.76(11)
C7A N1A C8A 121.09(12)
C6A C1A C2A 119.36(13)
C6A C1A C7A 119.31(13)
C2A C1A C7A 121.29(12)
O1A C2A C3A 119.13(12)
O1A C2A C1A 120.20(12)
C3A C2A C1A 120.67(12)
C4A C3A C2A 116.61(12)
C4A C3A C14A 122.41(12)
C2A C3A C14A 120.97(12)
C3A C4A C5A 124.58(13)
C6A C5A C4A 116.82(13)
C6A C5A C18A 121.00(13)
C4A C5A C18A 122.17(13)
C5A C6A C1A 121.95(13)
N1A C7A C1A 122.54(13)
C9A C8A C13A 120.35(13)
C9A C8A N1A 121.88(13)
C13A C8A N1A 117.57(12)
C10A C9A C8A 119.30(14)
C11A C10A C9A 120.93(14)
C10A C11A C12A 119.89(14)
O2A C12A C13A 124.70(13)
O2A C12A C11A 115.24(13)
C13A C12A C11A 120.06(13)
C12A C13A C8A 119.46(13)
C15A C14A C17A 106.84(12)
C15A C14A C3A 110.18(12)
C17A C14A C3A 111.70(12)
C15A C14A C16A 110.33(13)
C17A C14A C16A 108.17(13)
C3A C14A C16A 109.56(11)
C20C C18A C21C 116.0(7)
C20C C18A C19A 130.7(5)
C21C C18A C19A 44.4(5)
C20C C18A C21A 46.5(5)
C21C C18A C21A 138.4(5)
C19A C18A C21A 111.8(2)
C20C C18A C5A 115.8(5)
C21C C18A C5A 110.4(5)
C19A C18A C5A 113.48(15)
C21A C18A C5A 110.93(15)
C20C C18A C20A 59.3(5)
C21C C18A C20A 65.8(5)
C19A C18A C20A 106.7(2)
C21A C18A C20A 105.05(19)
C5A C18A C20A 108.34(14)
C20C C18A C19C 103.6(6)
C21C C18A C19C 105.9(6)
C19A C18A C19C 62.0(3)
C21A C18A C19C 59.3(3)
C5A C18A C19C 103.5(3)
C20A C18A C19C 148.0(3)
C12B O2B C22B 118.84(12)
C7B N1B C8B 119.95(12)
C6B C1B C2B 119.43(13)
C6B C1B C7B 118.81(13)
C2B C1B C7B 121.67(13)
O1B C2B C3B 119.70(13)
O1B C2B C1B 119.90(13)
C3B C2B C1B 120.39(13)
C4B C3B C2B 116.91(13)
C4B C3B C14B 121.76(13)
C2B C3B C14B 121.32(13)
C3B C4B C5B 124.78(13)
C6B C5B C4B 116.34(13)
C6B C5B C18B 120.94(12)
C4B C5B C18B 122.71(12)
C5B C6B C1B 122.11(13)
N1B C7B C1B 123.20(13)
C9B C8B C13B 120.35(13)
C9B C8B N1B 121.41(13)
C13B C8B N1B 118.10(13)
C10B C9B C8B 119.58(14)
C11B C10B C9B 120.71(14)
C10B C11B C12B 120.12(14)
O2B C12B C11B 115.11(13)
O2B C12B C13B 124.89(13)
C11B C12B C13B 119.99(14)
C12B C13B C8B 119.23(13)
C15B C14B C16B 109.89(15)
C15B C14B C17B 106.78(14)
C16B C14B C17B 108.87(15)
C15B C14B C3B 110.40(12)
C16B C14B C3B 109.25(13)
C17B C14B C3B 111.62(14)
C21B C18B C20B 108.68(15)
C21B C18B C19B 107.44(15)
C20B C18B C19B 108.81(15)
C21B C18B C5B 110.39(12)
C20B C18B C5B 109.30(13)
C19B C18B C5B 112.13(13)

loop_
_geom_bond_atom_site_label_1
_geom_bond_atom_site_label_2
_geom_bond_distance
O1A C2A 1.3569(16)
O2A C12A 1.3669(17)
O2A C22A 1.4210(19)
N1A C7A 1.2843(18)
N1A C8A 1.4197(17)
C1A C6A 1.4008(19)
C1A C2A 1.4101(19)
C1A C7A 1.4497(19)
C2A C3A 1.4098(18)
C3A C4A 1.3935(19)
C3A C14A 1.5376(19)
C4A C5A 1.4014(19)
C5A C6A 1.379(2)
C5A C18A 1.539(2)
C8A C9A 1.389(2)
C8A C13A 1.3901(19)
C9A C10A 1.384(2)
C10A C11A 1.370(2)
C11A C12A 1.391(2)
C12A C13A 1.3870(19)
C14A C15A 1.535(2)
C14A C17A 1.535(2)
C14A C16A 1.541(2)
C18A C20C 1.422(11)
C18A C21C 1.422(11)
C18A C19A 1.501(3)
C18A C21A 1.503(3)
C18A C20A 1.583(3)
C18A C19C 1.726(8)
O1B C2B 1.3583(17)
O2B C12B 1.3649(17)
O2B C22B 1.4162(19)
N1B C7B 1.2827(18)
N1B C8B 1.4236(17)
C1B C6B 1.397(2)
C1B C2B 1.4114(19)
C1B C7B 1.4527(19)
C2B C3B 1.405(2)
C3B C4B 1.388(2)
C3B C14B 1.543(2)
C4B C5B 1.4020(19)
C5B C6B 1.3810(19)
C5B C18B 1.536(2)
C8B C9B 1.385(2)
C8B C13B 1.3924(19)
C9B C10B 1.382(2)
C10B C11B 1.368(2)
C11B C12B 1.390(2)
C12B C13B 1.3900(19)
C14B C15B 1.535(2)
C14B C16B 1.535(2)
C14B C17B 1.541(2)
C18B C21B 1.526(2)
C18B C20B 1.526(2)
C18B C19B 1.527(2)

loop_
_geom_torsion_atom_site_label_1
_geom_torsion_atom_site_label_2
_geom_torsion_atom_site_label_3
_geom_torsion_atom_site_label_4
_geom_torsion
C6A C1A C2A O1A 178.60(12)
C7A C1A C2A O1A 1.2(2)
C6A C1A C2A C3A -0.5(2)
C7A C1A C2A C3A -177.92(12)
O1A C2A C3A C4A -178.93(12)
C1A C2A C3A C4A 0.20(19)
O1A C2A C3A C14A -0.10(19)
C1A C2A C3A C14A 179.03(12)
C2A C3A C4A C5A 0.5(2)
C14A C3A C4A C5A -178.29(13)
C3A C4A C5A C6A -0.9(2)
C3A C4A C5A C18A 177.99(14)
C4A C5A C6A C1A 0.5(2)
C18A C5A C6A C1A -178.36(14)
C2A C1A C6A C5A 0.1(2)
C7A C1A C6A C5A 177.59(13)
C8A N1A C7A C1A 173.59(12)
C6A C1A C7A N1A -179.19(14)
C2A C1A C7A N1A -1.8(2)
C7A N1A C8A C9A -46.2(2)
C7A N1A C8A C13A 138.88(14)
C13A C8A C9A C10A -1.1(2)
N1A C8A C9A C10A -175.82(14)
C8A C9A C10A C11A 0.1(2)
C9A C10A C11A C12A 0.1(2)
C22A O2A C12A C13A -3.8(2)
C22A O2A C12A C11A 176.65(13)
C10A C11A C12A O2A -179.83(13)
C10A C11A C12A C13A 0.6(2)
O2A C12A C13A C8A 178.93(13)
C11A C12A C13A C8A -1.5(2)
C9A C8A C13A C12A 1.8(2)
N1A C8A C13A C12A 176.72(12)
C4A C3A C14A C15A -121.68(14)
C2A C3A C14A C15A 59.56(17)
C4A C3A C14A C17A -3.09(18)
C2A C3A C14A C17A 178.15(12)
C4A C3A C14A C16A 116.75(15)
C2A C3A C14A C16A -62.01(16)
C6A C5A C18A C20C -7.6(7)
C4A C5A C18A C20C 173.6(6)
C6A C5A C18A C21C 126.8(6)
C4A C5A C18A C21C -52.0(6)
C6A C5A C18A C19A 174.8(2)
C4A C5A C18A C19A -4.0(3)
C6A C5A C18A C21A -58.3(2)
C4A C5A C18A C21A 122.9(2)
C6A C5A C18A C20A 56.5(2)
C4A C5A C18A C20A -122.34(18)
C6A C5A C18A C19C -120.2(4)
C4A C5A C18A C19C 61.0(4)
C6B C1B C2B O1B -177.22(13)
C7B C1B C2B O1B -0.6(2)
C6B C1B C2B C3B 1.6(2)
C7B C1B C2B C3B 178.25(12)
O1B C2B C3B C4B 177.30(12)
C1B C2B C3B C4B -1.6(2)
O1B C2B C3B C14B -1.5(2)
C1B C2B C3B C14B 179.66(12)
C2B C3B C4B C5B -0.2(2)
C14B C3B C4B C5B 178.57(13)
C3B C4B C5B C6B 1.8(2)
C3B C4B C5B C18B -177.40(14)
C4B C5B C6B C1B -1.7(2)
C18B C5B C6B C1B 177.51(13)
C2B C1B C6B C5B 0.1(2)
C7B C1B C6B C5B -176.61(13)
C8B N1B C7B C1B -173.09(12)
C6B C1B C7B N1B 177.39(14)
C2B C1B C7B N1B 0.8(2)
C7B N1B C8B C9B 45.41(19)
C7B N1B C8B C13B -138.92(14)
C13B C8B C9B C10B 0.9(2)
N1B C8B C9B C10B 176.51(13)
C8B C9B C10B C11B 0.1(2)
C9B C10B C11B C12B -0.4(2)
C22B O2B C12B C11B -175.01(13)
C22B O2B C12B C13B 5.8(2)
C10B C11B C12B O2B -179.67(13)
C10B C11B C12B C13B -0.4(2)
O2B C12B C13B C8B -179.36(12)
C11B C12B C13B C8B 1.4(2)
C9B C8B C13B C12B -1.7(2)
N1B C8B C13B C12B -177.42(12)
C4B C3B C14B C15B 124.90(16)
C2B C3B C14B C15B -56.38(19)
C4B C3B C14B C16B -114.15(17)
C2B C3B C14B C16B 64.57(18)
C4B C3B C14B C17B 6.3(2)
C2B C3B C14B C17B -174.98(14)
C6B C5B C18B C21B -50.43(19)
C4B C5B C18B C21B 128.77(15)
C6B C5B C18B C20B 69.06(18)
C4B C5B C18B C20B -111.74(17)
C6B C5B C18B C19B -170.19(15)
C4B C5B C18B C19B 9.0(2)
